data_7220044
loop_
_publ_author_name
'Yang, Fan'
'Sun, Jing'
'Gao, Hong'
'Yan, Chao Guo'

_publ_section_title
;
 Unprecedented formation of spiro[indoline-3,7'-pyrrolo[1,2-a]azepine] via
 multicomponent reaction of L-proline, isatin and But-2-ynedioate
;
_journal_name_full 'RSC Adv.'
_journal_paper_doi 10.1039/C5RA04102C
_journal_year 2015
_chemical_formula_moiety 'C24 H21 Cl N2 O5 S'
_chemical_formula_sum 'C24 H21 Cl N2 O5 S'
_chemical_formula_weight 484.94
_chemical_name_systematic
; 
 ? 
;
_space_group_IT_number 2
_symmetry_cell_setting triclinic
_symmetry_space_group_name_Hall '-P 1'
_symmetry_space_group_name_H-M 'P -1'
_atom_sites_solution_hydrogens geom
_atom_sites_solution_primary direct
_atom_sites_solution_secondary difmap
_audit_creation_method SHELXL-97
_audit_update_record
;
2015-01-14 deposited with the CCDC.
2015-03-31 downloaded from the CCDC.
;
_cell_angle_alpha 70.823(3)
_cell_angle_beta 77.865(3)
_cell_angle_gamma 73.128(3)
_cell_formula_units_Z 2
_cell_length_a 9.4108(10)
_cell_length_b 10.1366(12)
_cell_length_c 13.4852(14)
_cell_measurement_reflns_used 8393
_cell_measurement_temperature 296(2)
_cell_measurement_theta_max 27.47
_cell_measurement_theta_min 2.32
_cell_volume 1153.3(2)
_computing_cell_refinement 'Bruker SMART'
_computing_data_collection 'Bruker SMART'
_computing_data_reduction 'Bruker SAINT'
_computing_molecular_graphics 'Bruker SHELXTL'
_computing_publication_material 'Bruker SHELXTL'
_computing_structure_refinement 'SHELXL-97 (Sheldrick, 2008)'
_computing_structure_solution 'SHELXS-97 (Sheldrick, 2008)'
_diffrn_ambient_temperature 296(2)
_diffrn_measured_fraction_theta_full 0.987
_diffrn_measured_fraction_theta_max 0.987
_diffrn_measurement_device_type 'CCD area detector'
_diffrn_measurement_method 'phi and omega scans'
_diffrn_radiation_monochromator graphite
_diffrn_radiation_source 'fine-focus sealed tube'
_diffrn_radiation_type MoK\a
_diffrn_radiation_wavelength 0.71073
_diffrn_reflns_av_R_equivalents 0.0269
_diffrn_reflns_av_sigmaI/netI 0.0316
_diffrn_reflns_limit_h_max 12
_diffrn_reflns_limit_h_min -12
_diffrn_reflns_limit_k_max 13
_diffrn_reflns_limit_k_min -13
_diffrn_reflns_limit_l_max 17
_diffrn_reflns_limit_l_min -16
_diffrn_reflns_number 17348
_diffrn_reflns_theta_full 27.56
_diffrn_reflns_theta_max 27.56
_diffrn_reflns_theta_min 2.32
_exptl_absorpt_coefficient_mu 0.295
_exptl_absorpt_correction_T_max 0.954
_exptl_absorpt_correction_T_min 0.896
_exptl_absorpt_correction_type multi-scan
_exptl_absorpt_process_details sadabs
_exptl_crystal_colour 'light yellow'
_exptl_crystal_density_diffrn 1.396
_exptl_crystal_density_method 'not measured'
_exptl_crystal_description block
_exptl_crystal_F_000 504
_exptl_crystal_size_max 0.38
_exptl_crystal_size_mid 0.32
_exptl_crystal_size_min 0.16
_refine_diff_density_max 0.263
_refine_diff_density_min -0.444
_refine_diff_density_rms 0.040
_refine_ls_extinction_method none
_refine_ls_goodness_of_fit_ref 1.044
_refine_ls_hydrogen_treatment constr
_refine_ls_matrix_type full
_refine_ls_number_parameters 300
_refine_ls_number_reflns 5264
_refine_ls_number_restraints 0
_refine_ls_restrained_S_all 1.044
_refine_ls_R_factor_all 0.0715
_refine_ls_R_factor_gt 0.0483
_refine_ls_shift/su_max 0.000
_refine_ls_shift/su_mean 0.000
_refine_ls_structure_factor_coef Fsqd
_refine_ls_weighting_details 'calc w=1/[\s^2^(Fo^2^)+(0.0520P)^2^+0.4612P] where P=(Fo^2^+2Fc^2^)/3'
_refine_ls_weighting_scheme calc
_refine_ls_wR_factor_gt 0.1139
_refine_ls_wR_factor_ref 0.1249
_reflns_number_gt 3891
_reflns_number_total 5264
_reflns_threshold_expression >2sigma(I)
_cod_data_source_file c5ra04102c2.cif
_cod_data_source_block 1m
_cod_database_code 7220044

loop_
_symmetry_equiv_pos_as_xyz
'x, y, z'
'-x, -y, -z'

loop_
_atom_site_label
_atom_site_type_symbol
_atom_site_fract_x
_atom_site_fract_y
_atom_site_fract_z
_atom_site_U_iso_or_equiv
_atom_site_adp_type
_atom_site_occupancy
_atom_site_symmetry_multiplicity
_atom_site_calc_flag
_atom_site_refinement_flags
C1 C 0.6972(3) -0.3102(2) 0.16043(18) 0.0549(5) Uani 1 1 d .
H1 H 0.7578 -0.3309 0.1008 0.066 Uiso 1 1 calc R
C2 C 0.5536(3) -0.3286(3) 0.1826(3) 0.0768(8) Uani 1 1 d .
H2 H 0.5188 -0.3636 0.1389 0.092 Uiso 1 1 calc R
C3 C 0.4630(4) -0.2959(3) 0.2674(3) 0.0905(10) Uani 1 1 d .
H3 H 0.3649 -0.3058 0.2810 0.109 Uiso 1 1 calc R
C4 C 0.5151(4) -0.2483(3) 0.3335(3) 0.0895(10) Uani 1 1 d .
H4 H 0.4529 -0.2277 0.3926 0.107 Uiso 1 1 calc R
C5 C 0.6604(3) -0.2306(3) 0.31277(19) 0.0650(6) Uani 1 1 d .
H5 H 0.6951 -0.1978 0.3578 0.078 Uiso 1 1 calc R
C6 C 0.7531(2) -0.26156(19) 0.22531(15) 0.0424(4) Uani 1 1 d .
C7 C 0.9114(2) -0.2458(2) 0.20162(18) 0.0474(5) Uani 1 1 d .
H7A H 0.9716 -0.3242 0.2507 0.057 Uiso 1 1 calc R
H7B H 0.9515 -0.2529 0.1307 0.057 Uiso 1 1 calc R
C8 C 0.86964(19) 0.0248(2) 0.13978(14) 0.0359(4) Uani 1 1 d .
C9 C 0.8160(2) 0.0528(2) 0.04528(14) 0.0434(5) Uani 1 1 d .
H9 H 0.8063 -0.0212 0.0227 0.052 Uiso 1 1 calc R
C10 C 0.7776(2) 0.1942(2) -0.01423(15) 0.0498(5) Uani 1 1 d .
H10 H 0.7410 0.2167 -0.0782 0.060 Uiso 1 1 calc R
C11 C 0.7928(2) 0.3026(2) 0.02008(15) 0.0497(5) Uani 1 1 d .
C12 C 0.8461(2) 0.2748(2) 0.11574(14) 0.0438(4) Uani 1 1 d .
H12 H 0.8559 0.3489 0.1382 0.053 Uiso 1 1 calc R
C13 C 0.88335(19) 0.13434(19) 0.17523(13) 0.0353(4) Uani 1 1 d .
C14 C 0.9477(2) 0.06693(18) 0.28013(13) 0.0332(4) Uani 1 1 d .
C15 C 0.9818(2) -0.09639(19) 0.28944(14) 0.0385(4) Uani 1 1 d .
N2 N 0.85065(16) 0.08749(15) 0.37713(11) 0.0343(3) Uani 1 1 d .
C18 C 0.6909(2) 0.1219(2) 0.38085(16) 0.0434(4) Uani 1 1 d .
H18A H 0.6463 0.0737 0.4501 0.052 Uiso 1 1 calc R
H18B H 0.6644 0.0901 0.3282 0.052 Uiso 1 1 calc R
C17 C 0.7894(2) 0.3385(2) 0.3826(2) 0.0585(6) Uani 1 1 d .
H17A H 0.8359 0.4001 0.3207 0.070 Uiso 1 1 calc R
H17B H 0.7667 0.3824 0.4399 0.070 Uiso 1 1 calc R
C19 C 1.08158(19) 0.11691(18) 0.28506(13) 0.0339(4) Uani 1 1 d .
C20 C 1.2165(2) 0.0949(2) 0.20830(15) 0.0421(4) Uani 1 1 d .
C21 C 1.4518(3) 0.1454(3) 0.1397(2) 0.0717(7) Uani 1 1 d .
H21A H 1.5044 0.0462 0.1618 0.108 Uiso 1 1 calc R
H21B H 1.5118 0.2050 0.1442 0.108 Uiso 1 1 calc R
H21C H 1.4325 0.1698 0.0679 0.108 Uiso 1 1 calc R
C22 C 1.0537(2) 0.18116(17) 0.36126(13) 0.0337(4) Uani 1 1 d .
C23 C 1.1582(2) 0.24150(19) 0.39388(14) 0.0381(4) Uani 1 1 d .
C24 C 1.1910(3) 0.4490(3) 0.4180(3) 0.0925(11) Uani 1 1 d .
H24A H 1.2067 0.3987 0.4903 0.139 Uiso 1 1 calc R
H24B H 1.1385 0.5472 0.4127 0.139 Uiso 1 1 calc R
H24C H 1.2859 0.4465 0.3743 0.139 Uiso 1 1 calc R
Cl1 Cl 0.74871(10) 0.47946(7) -0.05953(5) 0.0864(3) Uani 1 1 d .
N1 N 0.92342(17) -0.10954(16) 0.20961(12) 0.0396(4) Uani 1 1 d .
C16 C 0.8966(2) 0.18711(19) 0.41490(14) 0.0373(4) Uani 1 1 d .
H16 H 0.8954 0.1523 0.4919 0.045 Uiso 1 1 calc R
O1 O 1.04213(18) -0.19408(14) 0.35809(12) 0.0560(4) Uani 1 1 d .
O2 O 1.23367(18) 0.0194(2) 0.15238(13) 0.0698(5) Uani 1 1 d .
O3 O 1.31239(17) 0.16831(17) 0.20731(12) 0.0581(4) Uani 1 1 d .
O4 O 1.27212(17) 0.17392(16) 0.42858(13) 0.0598(4) Uani 1 1 d .
O5 O 1.10269(17) 0.38037(15) 0.38287(14) 0.0592(4) Uani 1 1 d .
S1 S 0.62187(7) 0.31696(6) 0.35413(5) 0.05974(18) Uani 1 1 d .

loop_
_atom_site_aniso_label
_atom_site_aniso_U_11
_atom_site_aniso_U_22
_atom_site_aniso_U_33
_atom_site_aniso_U_23
_atom_site_aniso_U_13
_atom_site_aniso_U_12
C1 0.0634(14) 0.0508(12) 0.0575(13) -0.0116(10) -0.0200(11) -0.0200(10)
C2 0.0721(18) 0.0682(17) 0.095(2) -0.0006(15) -0.0370(17) -0.0318(14)
C3 0.0645(18) 0.0705(19) 0.121(3) 0.0084(18) -0.0117(19) -0.0333(15)
C4 0.081(2) 0.082(2) 0.086(2) -0.0133(17) 0.0266(17) -0.0289(17)
C5 0.0799(18) 0.0601(14) 0.0549(14) -0.0172(12) 0.0008(12) -0.0224(13)
C6 0.0519(12) 0.0325(9) 0.0441(10) -0.0095(8) -0.0116(9) -0.0097(8)
C7 0.0512(12) 0.0424(11) 0.0608(13) -0.0295(10) -0.0142(10) -0.0074(9)
C8 0.0313(9) 0.0460(10) 0.0341(9) -0.0179(8) -0.0064(7) -0.0057(7)
C9 0.0395(10) 0.0603(12) 0.0372(10) -0.0231(9) -0.0066(8) -0.0105(9)
C10 0.0420(11) 0.0739(15) 0.0320(10) -0.0181(10) -0.0093(8) -0.0049(10)
C11 0.0507(12) 0.0509(12) 0.0346(10) -0.0051(9) -0.0098(9) 0.0021(9)
C12 0.0521(12) 0.0410(10) 0.0360(10) -0.0121(8) -0.0084(8) -0.0044(8)
C13 0.0369(10) 0.0404(9) 0.0304(9) -0.0140(8) -0.0075(7) -0.0051(7)
C14 0.0406(10) 0.0304(8) 0.0320(9) -0.0119(7) -0.0113(7) -0.0054(7)
C15 0.0457(11) 0.0353(9) 0.0395(10) -0.0176(8) -0.0119(8) -0.0049(8)
N2 0.0397(8) 0.0345(8) 0.0334(7) -0.0134(6) -0.0066(6) -0.0104(6)
C18 0.0439(11) 0.0426(10) 0.0470(11) -0.0148(9) -0.0076(8) -0.0119(8)
C17 0.0542(13) 0.0431(12) 0.0863(17) -0.0332(12) -0.0116(12) -0.0050(10)
C19 0.0391(10) 0.0312(8) 0.0336(9) -0.0104(7) -0.0108(7) -0.0061(7)
C20 0.0406(11) 0.0480(11) 0.0378(10) -0.0144(9) -0.0117(8) -0.0033(8)
C21 0.0440(13) 0.0909(19) 0.0683(16) -0.0169(14) 0.0081(11) -0.0156(12)
C22 0.0412(10) 0.0281(8) 0.0340(9) -0.0089(7) -0.0115(7) -0.0070(7)
C23 0.0453(11) 0.0343(9) 0.0390(10) -0.0109(8) -0.0115(8) -0.0109(8)
C24 0.086(2) 0.0458(14) 0.174(3) -0.0436(17) -0.067(2) -0.0101(13)
Cl1 0.1248(6) 0.0591(4) 0.0524(4) 0.0005(3) -0.0320(4) 0.0082(4)
N1 0.0460(9) 0.0380(8) 0.0436(9) -0.0199(7) -0.0145(7) -0.0072(7)
C16 0.0454(11) 0.0380(9) 0.0344(9) -0.0159(8) -0.0066(8) -0.0113(8)
O1 0.0820(11) 0.0331(7) 0.0579(9) -0.0146(6) -0.0380(8) 0.0010(7)
O2 0.0553(10) 0.1041(14) 0.0692(10) -0.0607(11) -0.0019(8) -0.0112(9)
O3 0.0484(9) 0.0676(10) 0.0626(9) -0.0256(8) 0.0075(7) -0.0226(7)
O4 0.0607(10) 0.0436(8) 0.0827(11) -0.0128(8) -0.0380(8) -0.0094(7)
O5 0.0597(9) 0.0360(7) 0.0961(12) -0.0259(8) -0.0358(8) -0.0064(6)
S1 0.0504(3) 0.0478(3) 0.0781(4) -0.0204(3) -0.0167(3) 0.0014(2)

loop_
_atom_type_symbol
_atom_type_description
_atom_type_scat_dispersion_real
_atom_type_scat_dispersion_imag
_atom_type_scat_source
C C 0.0033 0.0016 'International Tables Vol C Tables 4.2.6.8 and 6.1.1.4'
H H 0.0000 0.0000 'International Tables Vol C Tables 4.2.6.8 and 6.1.1.4'
N N 0.0061 0.0033 'International Tables Vol C Tables 4.2.6.8 and 6.1.1.4'
O O 0.0106 0.0060 'International Tables Vol C Tables 4.2.6.8 and 6.1.1.4'
S S 0.1246 0.1234 'International Tables Vol C Tables 4.2.6.8 and 6.1.1.4'
Cl Cl 0.1484 0.1585 'International Tables Vol C Tables 4.2.6.8 and 6.1.1.4'

loop_
_geom_angle_atom_site_label_1
_geom_angle_atom_site_label_2
_geom_angle_atom_site_label_3
_geom_angle
C2 C1 C6 121.2(2)
C2 C1 H1 119.4
C6 C1 H1 119.4
C3 C2 C1 120.2(3)
C3 C2 H2 119.9
C1 C2 H2 119.9
C2 C3 C4 120.1(3)
C2 C3 H3 120.0
C4 C3 H3 120.0
C3 C4 C5 120.4(3)
C3 C4 H4 119.8
C5 C4 H4 119.8
C6 C5 C4 119.9(3)
C6 C5 H5 120.0
C4 C5 H5 120.0
C5 C6 C1 118.2(2)
C5 C6 C7 121.26(19)
C1 C6 C7 120.52(19)
N1 C7 C6 112.70(16)
N1 C7 H7A 109.1
C6 C7 H7A 109.1
N1 C7 H7B 109.1
C6 C7 H7B 109.1
H7A C7 H7B 107.8
C9 C8 C13 121.96(18)
C9 C8 N1 127.56(17)
C13 C8 N1 110.41(14)
C10 C9 C8 117.53(18)
C10 C9 H9 121.2
C8 C9 H9 121.2
C9 C10 C11 120.63(17)
C9 C10 H10 119.7
C11 C10 H10 119.7
C10 C11 C12 121.99(19)
C10 C11 Cl1 119.19(15)
C12 C11 Cl1 118.80(17)
C13 C12 C11 117.37(18)
C13 C12 H12 121.3
C11 C12 H12 121.3
C12 C13 C8 120.52(16)
C12 C13 C14 130.91(16)
C8 C13 C14 108.53(15)
N2 C14 C19 102.00(13)
N2 C14 C13 118.61(14)
C19 C14 C13 114.52(14)
N2 C14 C15 106.61(14)
C19 C14 C15 114.12(14)
C13 C14 C15 101.24(13)
O1 C15 N1 125.96(17)
O1 C15 C14 126.07(15)
N1 C15 C14 107.87(14)
C18 N2 C16 110.89(14)
C18 N2 C14 120.15(14)
C16 N2 C14 109.83(13)
N2 C18 S1 108.16(13)
N2 C18 H18A 110.1
S1 C18 H18A 110.1
N2 C18 H18B 110.1
S1 C18 H18B 110.1
H18A C18 H18B 108.4
C16 C17 S1 107.78(14)
C16 C17 H17A 110.2
S1 C17 H17A 110.2
C16 C17 H17B 110.2
S1 C17 H17B 110.2
H17A C17 H17B 108.5
C22 C19 C20 129.57(17)
C22 C19 C14 111.02(15)
C20 C19 C14 119.37(15)
O2 C20 O3 124.81(19)
O2 C20 C19 122.28(19)
O3 C20 C19 112.90(16)
O3 C21 H21A 109.5
O3 C21 H21B 109.5
H21A C21 H21B 109.5
O3 C21 H21C 109.5
H21A C21 H21C 109.5
H21B C21 H21C 109.5
C19 C22 C16 110.60(15)
C19 C22 C23 127.71(17)
C16 C22 C23 121.69(15)
O4 C23 O5 124.41(17)
O4 C23 C22 125.25(17)
O5 C23 C22 110.28(15)
O5 C24 H24A 109.5
O5 C24 H24B 109.5
H24A C24 H24B 109.5
O5 C24 H24C 109.5
H24A C24 H24C 109.5
H24B C24 H24C 109.5
C15 N1 C8 111.37(14)
C15 N1 C7 124.17(16)
C8 N1 C7 124.39(15)
N2 C16 C22 102.59(13)
N2 C16 C17 109.36(15)
C22 C16 C17 113.61(16)
N2 C16 H16 110.3
C22 C16 H16 110.3
C17 C16 H16 110.3
C20 O3 C21 116.50(18)
C23 O5 C24 115.14(16)
C17 S1 C18 93.24(9)

loop_
_geom_bond_atom_site_label_1
_geom_bond_atom_site_label_2
_geom_bond_distance
C1 C2 1.375(3)
C1 C6 1.384(3)
C1 H1 0.9300
C2 C3 1.349(5)
C2 H2 0.9300
C3 C4 1.368(5)
C3 H3 0.9300
C4 C5 1.389(4)
C4 H4 0.9300
C5 C6 1.379(3)
C5 H5 0.9300
C6 C7 1.501(3)
C7 N1 1.458(2)
C7 H7A 0.9700
C7 H7B 0.9700
C8 C9 1.381(2)
C8 C13 1.391(2)
C8 N1 1.398(2)
C9 C10 1.376(3)
C9 H9 0.9300
C10 C11 1.377(3)
C10 H10 0.9300
C11 C12 1.395(3)
C11 Cl1 1.740(2)
C12 C13 1.369(3)
C12 H12 0.9300
C13 C14 1.523(2)
C14 N2 1.468(2)
C14 C19 1.509(2)
C14 C15 1.559(2)
C15 O1 1.205(2)
C15 N1 1.366(2)
N2 C18 1.435(2)
N2 C16 1.466(2)
C18 S1 1.829(2)
C18 H18A 0.9700
C18 H18B 0.9700
C17 C16 1.552(3)
C17 S1 1.786(2)
C17 H17A 0.9700
C17 H17B 0.9700
C19 C22 1.333(2)
C19 C20 1.473(3)
C20 O2 1.199(2)
C20 O3 1.321(2)
C21 O3 1.438(3)
C21 H21A 0.9600
C21 H21B 0.9600
C21 H21C 0.9600
C22 C16 1.497(3)
C22 C23 1.497(2)
C23 O4 1.188(2)
C23 O5 1.321(2)
C24 O5 1.455(3)
C24 H24A 0.9600
C24 H24B 0.9600
C24 H24C 0.9600
C16 H16 0.9800
